data_7029578
loop_
_publ_author_name
'Reiners, Matthias'
'Fecker, Ann Christin'
'Freytag, Matthias'
'Jones, Peter G.'
'Walter, Marc D.'

_publ_section_title
;
 Pentadienyl chemistry of the heavy alkaline-earth metals revisited.
;
_journal_issue 18
_journal_name_full 'Dalton transactions (Cambridge, England : 2003)'
_journal_page_first 6614
_journal_page_last 6617
_journal_paper_doi 10.1039/c4dt00545g
_journal_volume 43
_journal_year 2014
_chemical_formula_sum 'C17 H31 K O'
_chemical_formula_weight 290.52
_chemical_name_systematic
; 
 ? 
;
_space_group_IT_number 19
_symmetry_cell_setting orthorhombic
_symmetry_space_group_name_Hall 'P 2ac 2ab'
_symmetry_space_group_name_H-M 'P 21 21 21'
_atom_sites_solution_hydrogens geom
_atom_sites_solution_primary direct
_atom_sites_solution_secondary difmap
_audit_creation_method SHELXL-97
_cell_angle_alpha 90.00
_cell_angle_beta 90.00
_cell_angle_gamma 90.00
_cell_formula_units_Z 4
_cell_length_a 10.1190(2)
_cell_length_b 10.7148(6)
_cell_length_c 16.4367(9)
_cell_measurement_reflns_used 6240
_cell_measurement_temperature 130(2)
_cell_measurement_theta_max 75.7156
_cell_measurement_theta_min 4.1225
_cell_volume 1782.12(14)
_computing_cell_refinement
; 
CrysAlisPro, Oxford Diffraction Ltd., 
Version 1.171.35.21 (release 20-01-2012 CrysAlis171 .NET) 
(compiled Jan 23 2012,18:06:46) 
;
_computing_data_collection
; 
CrysAlisPro, Oxford Diffraction Ltd., 
Version 1.171.35.21 (release 20-01-2012 CrysAlis171 .NET) 
(compiled Jan 23 2012,18:06:46) 
;
_computing_data_reduction
; 
CrysAlisPro, Oxford Diffraction Ltd., 
Version 1.171.35.21 (release 20-01-2012 CrysAlis171 .NET) 
(compiled Jan 23 2012,18:06:46) 
;
_computing_molecular_graphics 'Bruker XP'
_computing_publication_material SHELXL-97
_computing_structure_refinement 'SHELXL-97 (Sheldrick, 1997)'
_computing_structure_solution 'SHELXS-97 (Sheldrick, 1990)'
_diffrn_ambient_temperature 130(2)
_diffrn_detector_area_resol_mean 10.3543
_diffrn_measured_fraction_theta_full 0.999
_diffrn_measured_fraction_theta_max 0.997
_diffrn_measurement_device_type 'Oxford Diffraction Xcalibur, Atlas, Nova'
_diffrn_measurement_method '\w scans'
_diffrn_radiation_monochromator mirror
_diffrn_radiation_source 'Nova (Cu) X-ray Source'
_diffrn_radiation_type 'Cu K\a'
_diffrn_radiation_wavelength 1.54184
_diffrn_reflns_av_R_equivalents 0.1075
_diffrn_reflns_av_sigmaI/netI 0.0669
_diffrn_reflns_limit_h_max 12
_diffrn_reflns_limit_h_min -10
_diffrn_reflns_limit_k_max 13
_diffrn_reflns_limit_k_min -13
_diffrn_reflns_limit_l_max 20
_diffrn_reflns_limit_l_min -20
_diffrn_reflns_number 18651
_diffrn_reflns_theta_full 75.00
_diffrn_reflns_theta_max 75.90
_diffrn_reflns_theta_min 4.93
_exptl_absorpt_coefficient_mu 2.526
_exptl_absorpt_correction_T_max 1.00000
_exptl_absorpt_correction_T_min 0.21040
_exptl_absorpt_correction_type multi-scan
_exptl_absorpt_process_details
; 
CrysAlisPro, Oxford Diffraction Ltd., 
Version 1.171.35.21 (release 20-01-2012 CrysAlis171 .NET) 
(compiled Jan 23 2012,18:06:46) 
;
_exptl_crystal_colour colourless
_exptl_crystal_density_diffrn 1.083
_exptl_crystal_density_method 'not measured'
_exptl_crystal_description prism
_exptl_crystal_F_000 640
_exptl_crystal_size_max 0.18
_exptl_crystal_size_mid 0.05
_exptl_crystal_size_min 0.05
_refine_diff_density_max 0.222
_refine_diff_density_min -0.483
_refine_diff_density_rms 0.057
_refine_ls_abs_structure_details 'Flack H D (1983), Acta Cryst. A39, 876-881'
_refine_ls_abs_structure_Flack 0.494(15)
_refine_ls_extinction_method none
_refine_ls_goodness_of_fit_ref 1.015
_refine_ls_hydrogen_treatment mixed
_refine_ls_matrix_type full
_refine_ls_number_parameters 195
_refine_ls_number_reflns 3697
_refine_ls_number_restraints 0
_refine_ls_restrained_S_all 1.015
_refine_ls_R_factor_all 0.0572
_refine_ls_R_factor_gt 0.0498
_refine_ls_shift/su_max 0.002
_refine_ls_shift/su_mean 0.000
_refine_ls_structure_factor_coef Fsqd
_refine_ls_weighting_details 'calc w=1/[\s^2^(Fo^2^)+(0.0707P)^2^+0.0000P] where P=(Fo^2^+2Fc^2^)/3'
_refine_ls_weighting_scheme calc
_refine_ls_wR_factor_gt 0.1245
_refine_ls_wR_factor_ref 0.1304
_reflns_number_gt 3227
_reflns_number_total 3697
_reflns_threshold_expression >2sigma(I)
_cod_data_source_file c4dt00545g2.cif
_cod_data_source_block mr01
_cod_original_cell_volume 1782.11(14)
_cod_database_code 7029578

loop_
_symmetry_equiv_pos_as_xyz
'x, y, z'
'-x+1/2, -y, z+1/2'
'-x, y+1/2, -z+1/2'
'x+1/2, -y+1/2, -z'

loop_
_atom_site_label
_atom_site_type_symbol
_atom_site_fract_x
_atom_site_fract_y
_atom_site_fract_z
_atom_site_U_iso_or_equiv
_atom_site_adp_type
_atom_site_occupancy
_atom_site_symmetry_multiplicity
_atom_site_calc_flag
_atom_site_refinement_flags
K K 0.26134(4) 0.32658(4) 0.50065(4) 0.02757(15) Uani 1 1 d .
O O 0.33500(16) 0.57420(17) 0.50685(13) 0.0353(4) Uani 1 1 d .
C1 C 0.0241(3) 0.1876(3) 0.59660(17) 0.0290(6) Uani 1 1 d .
H1A H 0.035(4) 0.158(4) 0.655(2) 0.049(10) Uiso 1 1 d .
H1B H 0.036(3) 0.124(3) 0.550(2) 0.038(9) Uiso 1 1 d .
C2 C -0.0102(2) 0.3109(3) 0.58321(15) 0.0230(5) Uani 1 1 d .
C3 C -0.02598(17) 0.37045(18) 0.50572(17) 0.0216(4) Uani 1 1 d .
H3 H -0.0497 0.4561 0.5086 0.026 Uiso 1 1 calc R
C4 C -0.0122(2) 0.3235(3) 0.42501(15) 0.0224(5) Uani 1 1 d .
C5 C 0.0223(3) 0.2048(3) 0.40224(18) 0.0278(6) Uani 1 1 d .
H5A H 0.028(3) 0.179(4) 0.341(2) 0.044(10) Uiso 1 1 d .
H5B H 0.046(4) 0.142(4) 0.441(2) 0.043(10) Uiso 1 1 d .
C6 C -0.0264(3) 0.3972(3) 0.65892(16) 0.0279(6) Uani 1 1 d .
C7 C -0.0468(4) 0.3249(4) 0.73818(18) 0.0472(8) Uani 1 1 d .
H7A H -0.0629 0.3837 0.7828 0.071 Uiso 1 1 calc R
H7B H 0.0325 0.2755 0.7501 0.071 Uiso 1 1 calc R
H7C H -0.1229 0.2690 0.7325 0.071 Uiso 1 1 calc R
C8 C -0.1449(3) 0.4855(3) 0.65038(17) 0.0348(6) Uani 1 1 d .
H8A H -0.2254 0.4365 0.6417 0.052 Uiso 1 1 calc R
H8B H -0.1308 0.5412 0.6039 0.052 Uiso 1 1 calc R
H8C H -0.1541 0.5352 0.7001 0.052 Uiso 1 1 calc R
C9 C 0.1003(3) 0.4753(3) 0.6676(2) 0.0412(7) Uani 1 1 d .
H9A H 0.1132 0.5255 0.6184 0.062 Uiso 1 1 calc R
H9B H 0.1762 0.4195 0.6750 0.062 Uiso 1 1 calc R
H9C H 0.0924 0.5305 0.7149 0.062 Uiso 1 1 calc R
C10 C -0.0331(3) 0.4217(3) 0.35594(16) 0.0282(5) Uani 1 1 d .
C11 C -0.0576(4) 0.3629(3) 0.27276(18) 0.0467(8) Uani 1 1 d .
H11A H -0.0744 0.4288 0.2327 0.070 Uiso 1 1 calc R
H11B H -0.1344 0.3075 0.2758 0.070 Uiso 1 1 calc R
H11C H 0.0203 0.3148 0.2564 0.070 Uiso 1 1 calc R
C12 C -0.1514(3) 0.5082(3) 0.37260(17) 0.0368(7) Uani 1 1 d .
H12A H -0.1355 0.5555 0.4227 0.055 Uiso 1 1 calc R
H12B H -0.2318 0.4581 0.3787 0.055 Uiso 1 1 calc R
H12C H -0.1623 0.5662 0.3270 0.055 Uiso 1 1 calc R
C13 C 0.0931(3) 0.5016(3) 0.3502(2) 0.0454(8) Uani 1 1 d .
H13A H 0.1685 0.4480 0.3368 0.055 Uiso 1 1 calc R
H13B H 0.1090 0.5429 0.4025 0.055 Uiso 1 1 calc R
H13C H 0.0820 0.5648 0.3076 0.055 Uiso 1 1 calc R
C14 C 0.3850(3) 0.6478(4) 0.4417(2) 0.0496(9) Uani 1 1 d .
H14A H 0.3250 0.7187 0.4306 0.059 Uiso 1 1 calc R
H14B H 0.3925 0.5968 0.3917 0.059 Uiso 1 1 calc R
C15 C 0.5201(3) 0.6952(3) 0.4674(2) 0.0450(8) Uani 1 1 d .
H15A H 0.5904 0.6574 0.4335 0.054 Uiso 1 1 calc R
H15B H 0.5249 0.7872 0.4622 0.054 Uiso 1 1 calc R
C16 C 0.5345(3) 0.6561(3) 0.55522(19) 0.0387(7) Uani 1 1 d .
H16A H 0.5674 0.7260 0.5890 0.046 Uiso 1 1 calc R
H16B H 0.5960 0.5847 0.5604 0.046 Uiso 1 1 calc R
C17 C 0.3951(3) 0.6191(3) 0.57998(19) 0.0381(7) Uani 1 1 d .
H17A H 0.3971 0.5531 0.6221 0.046 Uiso 1 1 calc R
H17B H 0.3462 0.6920 0.6016 0.046 Uiso 1 1 calc R

loop_
_atom_site_aniso_label
_atom_site_aniso_U_11
_atom_site_aniso_U_22
_atom_site_aniso_U_33
_atom_site_aniso_U_23
_atom_site_aniso_U_13
_atom_site_aniso_U_12
K 0.02668(19) 0.0248(3) 0.0312(3) 0.0002(3) -0.0004(2) 0.00158(14)
O 0.0427(7) 0.0317(9) 0.0314(10) 0.0011(10) -0.0005(9) -0.0104(6)
C1 0.0392(13) 0.0239(15) 0.0240(13) 0.0020(11) -0.0036(10) 0.0027(11)
C2 0.0259(11) 0.0245(15) 0.0188(11) -0.0003(10) 0.0000(8) -0.0018(10)
C3 0.0291(8) 0.0136(9) 0.0222(11) -0.0004(10) -0.0008(10) 0.0004(6)
C4 0.0249(10) 0.0210(12) 0.0213(11) 0.0050(10) -0.0005(8) -0.0036(10)
C5 0.0357(13) 0.0217(15) 0.0262(13) -0.0019(10) 0.0006(10) 0.0013(10)
C6 0.0342(12) 0.0299(13) 0.0197(12) -0.0039(11) -0.0009(9) 0.0000(10)
C7 0.075(2) 0.0446(19) 0.0223(14) -0.0020(14) 0.0036(13) 0.0030(17)
C8 0.0421(14) 0.0345(16) 0.0280(13) -0.0080(13) 0.0047(10) 0.0057(11)
C9 0.0391(14) 0.0429(17) 0.0418(17) -0.0187(14) -0.0033(11) -0.0064(13)
C10 0.0364(13) 0.0282(13) 0.0200(12) 0.0041(11) -0.0029(9) -0.0025(10)
C11 0.0703(19) 0.046(2) 0.0236(14) 0.0008(13) -0.0078(12) 0.0063(16)
C12 0.0447(14) 0.0334(17) 0.0321(14) 0.0098(13) -0.0056(11) 0.0071(12)
C13 0.0419(16) 0.049(2) 0.0450(17) 0.0201(17) 0.0001(12) -0.0084(14)
C14 0.0468(16) 0.056(2) 0.0463(18) 0.0196(17) -0.0091(13) -0.0119(15)
C15 0.0464(15) 0.051(2) 0.0380(16) 0.0068(14) -0.0004(11) -0.0144(14)
C16 0.0418(14) 0.0331(16) 0.0412(16) 0.0028(13) -0.0054(11) -0.0091(12)
C17 0.0514(16) 0.0305(15) 0.0326(15) -0.0067(12) 0.0017(12) -0.0087(12)

loop_
_atom_type_symbol
_atom_type_description
_atom_type_scat_dispersion_real
_atom_type_scat_dispersion_imag
_atom_type_scat_source
C C 0.0181 0.0091 'International Tables Vol C Tables 4.2.6.8 and 6.1.1.4'
H H 0.0000 0.0000 'International Tables Vol C Tables 4.2.6.8 and 6.1.1.4'
O O 0.0492 0.0322 'International Tables Vol C Tables 4.2.6.8 and 6.1.1.4'
K K 0.3868 1.0657 'International Tables Vol C Tables 4.2.6.8 and 6.1.1.4'

loop_
_geom_angle_atom_site_label_1
_geom_angle_atom_site_label_2
_geom_angle_atom_site_label_3
_geom_angle
_geom_angle_site_symmetry_1
_geom_angle_site_symmetry_3
O K C3 96.44(5) . .
O K C3 118.80(5) . 4_556
C3 K C3 144.75(4) . 4_556
O K C4 105.80(7) . .
C3 K C4 27.53(7) . .
C3 K C4 128.96(7) 4_556 .
O K C4 106.79(7) . 4_556
C3 K C4 144.39(7) . 4_556
C3 K C4 27.15(7) 4_556 4_556
C4 K C4 147.40(3) . 4_556
O K C2 105.95(7) . 4_556
C3 K C2 146.38(7) . 4_556
C3 K C2 27.24(7) 4_556 4_556
C4 K C2 119.86(8) . 4_556
C4 K C2 50.34(6) 4_556 4_556
O K C2 106.16(7) . .
C3 K C2 27.48(7) . .
C3 K C2 128.00(7) 4_556 .
C4 K C2 50.50(5) . .
C4 K C2 117.78(7) 4_556 .
C2 K C2 147.87(3) 4_556 .
O K C5 81.69(7) . 4_556
C3 K C5 147.38(8) . 4_556
C3 K C5 48.32(7) 4_556 4_556
C4 K C5 170.24(7) . 4_556
C4 K C5 25.70(8) 4_556 4_556
C2 K C5 62.48(7) 4_556 4_556
C2 K C5 121.90(7) . 4_556
O K C1 80.49(7) . 4_556
C3 K C1 150.12(8) . 4_556
C3 K C1 48.49(7) 4_556 4_556
C4 K C1 124.71(7) . 4_556
C4 K C1 62.48(7) 4_556 4_556
C2 K C1 25.89(9) 4_556 4_556
C2 K C1 172.40(8) . 4_556
C5 K C1 62.04(6) 4_556 4_556
O K C5 128.12(7) . .
C3 K C5 48.02(7) . .
C3 K C5 103.72(7) 4_556 .
C4 K C5 25.28(8) . .
C4 K C5 123.83(8) 4_556 .
C2 K C5 98.46(7) 4_556 .
C2 K C5 61.50(6) . .
C5 K C5 149.52(3) 4_556 .
C1 K C5 111.60(8) 4_556 .
O K C1 128.71(7) . .
C3 K C1 47.74(7) . .
C3 K C1 102.95(7) 4_556 .
C4 K C1 61.18(6) . .
C4 K C1 96.86(7) 4_556 .
C2 K C1 123.85(9) 4_556 .
C2 K C1 25.18(9) . .
C5 K C1 109.31(7) 4_556 .
C1 K C1 149.71(3) 4_556 .
C5 K C1 59.75(6) . .
C14 O C17 107.1(2) . .
C14 O K 127.0(2) . .
C17 O K 118.02(17) . .
C2 C1 K 75.52(15) . 4_456
C2 C1 K 70.68(16) . .
K C1 K 114.00(8) 4_456 .
C1 C2 C3 126.5(2) . .
C1 C2 C6 117.8(2) . .
C3 C2 C6 115.7(2) . .
C1 C2 K 78.59(17) . 4_456
C3 C2 K 74.38(12) . 4_456
C6 C2 K 124.35(16) . 4_456
C1 C2 K 84.14(16) . .
C3 C2 K 71.48(12) . .
C6 C2 K 114.49(16) . .
K C2 K 120.15(8) 4_456 .
C4 C3 C2 131.20(19) . .
C4 C3 K 79.68(12) . .
C2 C3 K 81.04(13) . .
C4 C3 K 77.90(13) . 4_456
C2 C3 K 78.39(13) . 4_456
K C3 K 126.26(7) . 4_456
C5 C4 C3 127.3(2) . .
C5 C4 C10 117.4(2) . .
C3 C4 C10 115.2(2) . .
C5 C4 K 83.67(16) . .
C3 C4 K 72.79(11) . .
C10 C4 K 114.45(15) . .
C5 C4 K 79.17(16) . 4_456
C3 C4 K 74.94(12) . 4_456
C10 C4 K 122.92(15) . 4_456
K C4 K 121.75(8) . 4_456
C4 C5 K 75.14(15) . 4_456
C4 C5 K 71.04(15) . .
K C5 K 115.39(9) 4_456 .
C7 C6 C8 106.6(2) . .
C7 C6 C9 108.0(3) . .
C8 C6 C9 109.0(2) . .
C7 C6 C2 113.2(2) . .
C8 C6 C2 112.0(2) . .
C9 C6 C2 108.0(2) . .
C11 C10 C12 106.4(2) . .
C11 C10 C13 108.0(3) . .
C12 C10 C13 108.7(2) . .
C11 C10 C4 113.3(2) . .
C12 C10 C4 112.5(2) . .
C13 C10 C4 107.9(2) . .
O C14 C15 107.3(2) . .
C16 C15 C14 105.0(3) . .
C15 C16 C17 103.8(2) . .
O C17 C16 104.9(2) . .

loop_
_geom_bond_atom_site_label_1
_geom_bond_atom_site_label_2
_geom_bond_distance
_geom_bond_site_symmetry_2
K O 2.7577(18) .
K C3 2.9463(18) .
K C3 3.0166(19) 4_556
K C4 3.034(2) .
K C4 3.054(2) 4_556
K C2 3.068(3) 4_556
K C2 3.069(2) .
K C5 3.104(3) 4_556
K C1 3.106(3) 4_556
K C5 3.189(3) .
K C1 3.235(3) .
O C14 1.422(4) .
O C17 1.431(4) .
C1 C2 1.384(5) .
C1 K 3.106(3) 4_456
C2 C3 1.434(4) .
C2 C6 1.559(4) .
C2 K 3.068(3) 4_456
C3 C4 1.426(4) .
C3 K 3.0166(19) 4_456
C4 C5 1.370(4) .
C4 C10 1.562(4) .
C4 K 3.054(2) 4_456
C5 K 3.104(3) 4_456
C6 C7 1.530(4) .
C6 C8 1.533(4) .
C6 C9 1.538(4) .
C10 C11 1.525(4) .
C10 C12 1.539(4) .
C10 C13 1.540(4) .
C14 C15 1.518(4) .
C15 C16 1.511(4) .
C16 C17 1.521(4) .

loop_
_geom_torsion_atom_site_label_1
_geom_torsion_atom_site_label_2
_geom_torsion_atom_site_label_3
_geom_torsion_atom_site_label_4
_geom_torsion
_geom_torsion_site_symmetry_1
_geom_torsion_site_symmetry_4
C3 K O C14 -105.8(2) . .
C3 K O C14 74.9(2) 4_556 .
C4 K O C14 -79.4(2) . .
C4 K O C14 101.5(2) 4_556 .
C2 K O C14 48.8(2) 4_556 .
C2 K O C14 -132.1(2) . .
C5 K O C14 107.0(2) 4_556 .
C1 K O C14 44.1(2) 4_556 .
C5 K O C14 -65.9(2) . .
C1 K O C14 -144.9(2) . .
C3 K O C17 109.27(19) . .
C3 K O C17 -70.0(2) 4_556 .
C4 K O C17 135.70(18) . .
C4 K O C17 -43.44(19) 4_556 .
C2 K O C17 -96.06(19) 4_556 .
C2 K O C17 83.02(19) . .
C5 K O C17 -37.89(19) 4_556 .
C1 K O C17 -100.76(19) 4_556 .
C5 K O C17 149.18(18) . .
C1 K O C17 70.2(2) . .
O K C1 C2 29.96(18) . .
C3 K C1 C2 -27.77(14) . .
C3 K C1 C2 174.83(15) 4_556 .
C4 K C1 C2 -57.59(15) . .
C4 K C1 C2 147.94(15) 4_556 .
C2 K C1 C2 -165.96(12) 4_556 .
C5 K C1 C2 124.80(15) 4_556 .
C1 K C1 C2 -167.86(16) 4_556 .
C5 K C1 C2 -86.68(16) . .
O K C1 K 93.46(11) . 4_456
C3 K C1 K 35.73(8) . 4_456
C3 K C1 K -121.67(10) 4_556 4_456
C4 K C1 K 5.91(9) . 4_456
C4 K C1 K -148.56(10) 4_556 4_456
C2 K C1 K -102.46(10) 4_556 4_456
C2 K C1 K 63.50(14) . 4_456
C5 K C1 K -171.70(8) 4_556 4_456
C1 K C1 K -104.36(15) 4_556 4_456
C5 K C1 K -23.18(8) . 4_456
K C1 C2 C3 -60.6(2) 4_456 .
K C1 C2 C3 61.8(2) . .
K C1 C2 C6 123.0(2) 4_456 .
K C1 C2 C6 -114.6(2) . .
K C1 C2 K 122.39(6) . 4_456
K C1 C2 K -122.39(6) 4_456 .
O K C2 C1 -156.06(15) . .
C3 K C2 C1 131.6(2) . .
C3 K C2 C1 -6.40(18) 4_556 .
C4 K C2 C1 106.6(2) . .
C4 K C2 C1 -36.56(18) 4_556 .
C2 K C2 C1 22.26(18) 4_556 .
C5 K C2 C1 -65.89(17) 4_556 .
C1 K C2 C1 53.4(7) 4_556 .
C5 K C2 C1 78.91(16) . .
O K C2 C3 72.30(14) . .
C3 K C2 C3 -138.04(11) 4_556 .
C4 K C2 C3 -25.09(12) . .
C4 K C2 C3 -168.20(12) 4_556 .
C2 K C2 C3 -109.38(16) 4_556 .
C5 K C2 C3 162.47(13) 4_556 .
C1 K C2 C3 -78.3(7) 4_556 .
C5 K C2 C3 -52.74(14) . .
C1 K C2 C3 -131.6(2) . .
O K C2 C6 -38.18(19) . .
C3 K C2 C6 -110.5(3) . .
C3 K C2 C6 111.48(19) 4_556 .
C4 K C2 C6 -135.6(2) . .
C4 K C2 C6 81.3(2) 4_556 .
C2 K C2 C6 140.14(18) 4_556 .
C5 K C2 C6 52.0(2) 4_556 .
C1 K C2 C6 171.2(5) 4_556 .
C5 K C2 C6 -163.2(2) . .
C1 K C2 C6 117.9(2) . .
O K C2 K 130.77(10) . 4_456
C3 K C2 K 58.47(12) . 4_456
C3 K C2 K -79.57(12) 4_556 4_456
C4 K C2 K 33.39(8) . 4_456
C4 K C2 K -109.73(9) 4_556 4_456
C2 K C2 K -50.91(13) 4_556 4_456
C5 K C2 K -139.06(10) 4_556 4_456
C1 K C2 K -19.8(7) 4_556 4_456
C5 K C2 K 5.74(9) . 4_456
C1 K C2 K -73.17(17) . 4_456
C1 C2 C3 C4 0.1(4) . .
C6 C2 C3 C4 176.6(2) . .
K C2 C3 C4 -62.34(19) 4_456 .
K C2 C3 C4 67.72(19) . .
C1 C2 C3 K -67.6(3) . .
C6 C2 C3 K 108.90(19) . .
K C2 C3 K -130.06(6) 4_456 .
C1 C2 C3 K 62.5(3) . 4_456
C6 C2 C3 K -121.04(19) . 4_456
K C2 C3 K 130.06(6) . 4_456
O K C3 C4 112.10(15) . .
C3 K C3 C4 -69.06(14) 4_556 .
C4 K C3 C4 -116.84(14) 4_556 .
C2 K C3 C4 -19.93(19) 4_556 .
C2 K C3 C4 -134.95(18) . .
C5 K C3 C4 -163.27(16) 4_556 .
C1 K C3 C4 30.0(2) 4_556 .
C5 K C3 C4 -25.14(14) . .
C1 K C3 C4 -109.51(17) . .
O K C3 C2 -112.96(14) . .
C3 K C3 C2 65.88(14) 4_556 .
C4 K C3 C2 134.95(18) . .
C4 K C3 C2 18.11(19) 4_556 .
C2 K C3 C2 115.02(14) 4_556 .
C5 K C3 C2 -28.3(2) 4_556 .
C1 K C3 C2 164.94(19) 4_556 .
C5 K C3 C2 109.81(16) . .
C1 K C3 C2 25.44(15) . .
O K C3 K 178.66(11) . 4_456
C3 K C3 K -2.50(10) 4_556 4_456
C4 K C3 K 66.56(15) . 4_456
C4 K C3 K -50.28(18) 4_556 4_456
C2 K C3 K 46.63(19) 4_556 4_456
C2 K C3 K -68.39(15) . 4_456
C5 K C3 K -96.71(15) 4_556 4_456
C1 K C3 K 96.55(16) 4_556 4_456
C5 K C3 K 41.42(10) . 4_456
C1 K C3 K -42.94(10) . 4_456
C2 C3 C4 C5 -0.7(4) . .
K C3 C4 C5 67.6(3) . .
K C3 C4 C5 -63.3(2) 4_456 .
C2 C3 C4 C10 -177.8(2) . .
K C3 C4 C10 -109.47(18) . .
K C3 C4 C10 119.70(18) 4_456 .
C2 C3 C4 K -68.29(19) . .
K C3 C4 K -130.83(6) 4_456 .
C2 C3 C4 K 62.54(19) . 4_456
K C3 C4 K 130.83(6) . 4_456
O K C4 C5 154.57(15) . .
C3 K C4 C5 -132.3(2) . .
C3 K C4 C5 3.79(19) 4_556 .
C4 K C4 C5 -26.96(17) 4_556 .
C2 K C4 C5 35.11(18) 4_556 .
C2 K C4 C5 -107.28(19) . .
C5 K C4 C5 -66.1(5) 4_556 .
C1 K C4 C5 65.32(17) 4_556 .
C1 K C4 C5 -79.55(15) . .
O K C4 C3 -73.11(15) . .
C3 K C4 C3 136.11(11) 4_556 .
C4 K C4 C3 105.36(15) 4_556 .
C2 K C4 C3 167.43(12) 4_556 .
C2 K C4 C3 25.04(11) . .
C5 K C4 C3 66.2(5) 4_556 .
C1 K C4 C3 -162.36(14) 4_556 .
C5 K C4 C3 132.3(2) . .
C1 K C4 C3 52.77(14) . .
O K C4 C10 37.26(19) . .
C3 K C4 C10 110.4(3) . .
C3 K C4 C10 -113.53(19) 4_556 .
C4 K C4 C10 -144.27(19) 4_556 .
C2 K C4 C10 -82.2(2) 4_556 .
C2 K C4 C10 135.4(3) . .
C5 K C4 C10 176.6(4) 4_556 .
C1 K C4 C10 -52.0(2) 4_556 .
C5 K C4 C10 -117.3(3) . .
C1 K C4 C10 163.1(2) . .
O K C4 K -132.34(11) . 4_456
C3 K C4 K -59.24(12) . 4_456
C3 K C4 K 76.87(12) 4_556 4_456
C4 K C4 K 46.13(13) 4_556 4_456
C2 K C4 K 108.20(9) 4_556 4_456
C2 K C4 K -34.20(8) . 4_456
C5 K C4 K 7.0(6) 4_556 4_456
C1 K C4 K 138.40(11) 4_556 4_456
C5 K C4 K 73.08(16) . 4_456
C1 K C4 K -6.46(10) . 4_456
C3 C4 C5 K 61.4(2) . 4_456
C10 C4 C5 K -121.6(2) . 4_456
K C4 C5 K 124.08(6) . 4_456
C3 C4 C5 K -62.7(2) . .
C10 C4 C5 K 114.3(2) . .
K C4 C5 K -124.08(6) 4_456 .
O K C5 C4 -31.68(19) . .
C3 K C5 C4 27.37(14) . .
C3 K C5 C4 -176.97(15) 4_556 .
C4 K C5 C4 162.90(11) 4_556 .
C2 K C5 C4 -149.71(15) 4_556 .
C2 K C5 C4 56.97(15) . .
C5 K C5 C4 162.21(17) 4_556 .
C1 K C5 C4 -126.54(15) 4_556 .
C1 K C5 C4 85.87(16) . .
O K C5 K -94.08(11) . 4_456
C3 K C5 K -35.03(8) . 4_456
C3 K C5 K 120.63(9) 4_556 4_456
C4 K C5 K -62.40(14) . 4_456
C4 K C5 K 100.50(10) 4_556 4_456
C2 K C5 K 147.89(10) 4_556 4_456
C2 K C5 K -5.43(9) . 4_456
C5 K C5 K 99.81(15) 4_556 4_456
C1 K C5 K 171.06(9) 4_556 4_456
C1 K C5 K 23.47(8) . 4_456
C1 C2 C6 C7 -19.1(4) . .
C3 C2 C6 C7 164.1(2) . .
K C2 C6 C7 76.0(3) 4_456 .
K C2 C6 C7 -115.6(2) . .
C1 C2 C6 C8 -139.6(3) . .
C3 C2 C6 C8 43.6(3) . .
K C2 C6 C8 -44.5(3) 4_456 .
K C2 C6 C8 123.9(2) . .
C1 C2 C6 C9 100.4(3) . .
C3 C2 C6 C9 -76.4(3) . .
K C2 C6 C9 -164.5(2) 4_456 .
K C2 C6 C9 3.9(3) . .
C5 C4 C10 C11 19.5(3) . .
C3 C4 C10 C11 -163.1(2) . .
K C4 C10 C11 115.2(2) . .
K C4 C10 C11 -75.3(3) 4_456 .
C5 C4 C10 C12 140.2(3) . .
C3 C4 C10 C12 -42.5(3) . .
K C4 C10 C12 -124.1(2) . .
K C4 C10 C12 45.3(3) 4_456 .
C5 C4 C10 C13 -100.0(3) . .
C3 C4 C10 C13 77.4(3) . .
K C4 C10 C13 -4.3(3) . .
K C4 C10 C13 165.2(2) 4_456 .
C17 O C14 C15 26.5(4) . .
K O C14 C15 -121.4(3) . .
O C14 C15 C16 -6.7(4) . .
C14 C15 C16 C17 -14.0(4) . .
C14 O C17 C16 -35.5(3) . .
K O C17 C16 115.7(2) . .
C15 C16 C17 O 30.1(3) . .
